data_7207460
loop_
_publ_author_name
'Bock, Dominique Anna'
'Lehmann, Christian W.'

_publ_section_title
;
 Chirality determination from X-ray powder data---diastereomeric
 co-crystals of mandelic acid and proline amide
;
_journal_issue 5
_journal_name_full CrystEngComm
_journal_page_first 1534
_journal_paper_doi 10.1039/c2ce06427h
_journal_volume 14
_journal_year 2012
_chemical_absolute_configuration rm
_chemical_formula_moiety 'C5 H11 N2 O, C8 H7 O3'
_chemical_formula_sum 'C13 H18 N2 O4'
_chemical_formula_weight 266.29
_chemical_melting_point 464.8
_chemical_name_common (S)-Mandelsaeure-(R)-Prolinamid
_chemical_name_systematic
;
(S)-Mandelsaeure-(R)-Prolinamid
;
_space_group_IT_number 19
_symmetry_cell_setting orthorhombic
_symmetry_Int_Tables_number 19
_symmetry_space_group_name_Hall 'P 2ac 2ab'
_symmetry_space_group_name_H-M 'P 21 21 21'
_cell_angle_alpha 90
_cell_angle_beta 90
_cell_angle_gamma 90
_cell_formula_units_Z 4
_cell_length_a 9.32239(21)
_cell_length_b 10.09939(22)
_cell_length_c 14.71604(33)
_cell_measurement_temperature 298
_cell_volume 1385.52(5)
_computing_cell_refinement 'TOPAS Academic (Coelho, 2007)'
_computing_data_collection 'Stoe WINXPOW (Stoe & Cie, 1988)'
_computing_data_reduction 'DASH (David et al., 2006)'
_computing_molecular_graphics 'Mercury (Macrae et al., 2008)'
_computing_structure_refinement 'TOPAS Academic (Coelho, 2007)'
_computing_structure_solution 'DASH (David et al., 2006)'
_diffrn_ambient_temperature 298
_diffrn_measurement_device_type
;
STOE STADI P diffractometer equipped with a linear position sensitive detector.
;
_diffrn_radiation_monochromator 'Ge (111) primary monochromator'
_diffrn_radiation_type 'Cu K\a~1~'
_diffrn_radiation_wavelength 1.54056
_exptl_absorpt_coefficient_mu 0.792
_exptl_absorpt_correction_type none
_exptl_crystal_colour white
_exptl_crystal_density_diffrn 1.277
_exptl_crystal_description powder
_exptl_crystal_F_000 568.0
_pd_char_colour white
_pd_char_particle_morphology 'no specific habit'
_pd_meas_2theta_range_inc 0.01
_pd_meas_2theta_range_max 64.99
_pd_meas_2theta_range_min 4
_pd_meas_number_of_points 6100
_pd_meas_scan_method step
_pd_prep_cool_rate none
_pd_prep_temperature 298
_pd_proc_info_excluded_regions none
_pd_proc_ls_background_function
;
Bayesian high-pass filter with 20 terms
;
_pd_proc_ls_pref_orient_corr none
_pd_proc_ls_profile_function
;
pseudo-Voigt
;
_pd_proc_ls_prof_R_factor 0.03478
_pd_proc_ls_prof_wR_expected 0.03240
_pd_proc_ls_prof_wR_factor 0.04677
_pd_proc_wavelength 1.5406
_pd_spec_mounting
;
Samples were prepared by filling the material between two zero scattering foils'
;
_pd_spec_mount_mode transmission
_pd_spec_shape cylinder
_refine_ls_extinction_method none
_refine_ls_goodness_of_fit_all 1.444
_refine_ls_hydrogen_treatment noref
_refine_ls_matrix_type fullcycle
_refine_ls_number_constraints 0
_refine_ls_shift/su_max 0.001
_refine_ls_structure_factor_coef Inet
_refine_ls_weighting_details w=1/\s[Y~obs~)^2^
_refine_ls_weighting_scheme sigma
_cod_data_source_file c2ce06427h.txt
_cod_data_source_block 461
_cod_original_cell_volume 1385.522(53)
_cod_database_code 7207460

loop_
_symmetry_equiv_pos_site_id
_symmetry_equiv_pos_as_xyz
1 -x,1/2+y,1/2-z
2 1/2-x,-y,1/2+z
3 x,y,z
4 1/2+x,1/2-y,-z

loop_
_atom_site_label
_atom_site_type_symbol
_atom_site_symmetry_multiplicity
_atom_site_fract_x
_atom_site_fract_y
_atom_site_fract_z
_atom_site_occupancy
_atom_site_B_iso_or_equiv
_atom_site_U_iso_or_equiv
C1 C 0 0.56131(26) 0.35377(21) 0.62379(15) 1 2.94(14) 0.03719
C2 C 0 0.67652(40) 0.38566(37) 0.55284(27) 1 2.94(14) 0.03719
C3 C 0 0.46341(29) 0.25303(24) 0.60781(23) 1 2.94(14) 0.03719
C4 C 0 0.55506(38) 0.42369(27) 0.70506(16) 1 2.94(14) 0.03719
O5 O 0 0.81890(41) 0.37012(47) 0.58739(26) 1 1.53(13) 0.01938
C6 C 0 0.65995(24) 0.53026(29) 0.51940(21) 1 2.94(14) 0.03719
H7 H 0 0.6613(13) 0.3289(11) 0.49742(84) 1 3.52(17) 0.04463
C8 C 0 0.35977(40) 0.22359(29) 0.67387(25) 1 2.94(14) 0.03719
H9 H 0 0.4699(13) 0.2080(12) 0.55377(87) 1 3.52(17) 0.04463
C10 C 0 0.45120(36) 0.39271(32) 0.76866(26) 1 2.94(14) 0.03719
H11 H 0 0.6221(12) 0.4924(12) 0.71595(81) 1 3.52(17) 0.04463
H12 H 0 0.8218(14) 0.3878(52) 0.65383(91) 1 3.52(17) 0.04463
O13 O 0 0.55396(29) 0.55249(41) 0.46917(25) 1 1.53(13) 0.01938
O14 O 0 0.74186(30) 0.61774(25) 0.54906(31) 1 1.53(13) 0.01938
C15 C 0 0.35445(39) 0.29334(33) 0.75308(26) 1 2.94(14) 0.03719
H16 H 0 0.2927(12) 0.1570(12) 0.66550(87) 1 3.52(17) 0.04463
H17 H 0 0.4484(14) 0.4412(13) 0.82308(91) 1 3.52(17) 0.04463
H18 H 0 0.2799(12) 0.2678(12) 0.79476(88) 1 3.52(17) 0.04463
C19 C 0 0.91704(36) 0.20973(36) 0.81525(19) 1 2.94(14) 0.03719
N20 N 0 0.98330(20) 0.20071(20) 0.90757(18) 1 2.94(14) 0.03719
C21 C 0 0.76040(44) 0.17781(38) 0.83251(23) 1 2.94(14) 0.03719
C22 C 0 0.98589(62) 0.11343(45) 0.74923(17) 1 2.94(14) 0.03719
H23 H 0 0.9286(13) 0.2978(12) 0.79092(89) 1 3.52(17) 0.04463
C24 C 0 0.89489(38) 0.10559(38) 0.96406(24) 1 2.94(14) 0.03719
H25 H 0 0.9810(14) 0.2828(11) 0.93124(86) 1 3.52(17) 0.04463
H26 H 0 1.0736(14) 0.1712(13) 0.90193(89) 1 3.52(17) 0.04463
C27 C 0 0.76888(43) 0.07154(40) 0.90527(25) 1 2.94(14) 0.03719
H28 H 0 0.7169(13) 0.1451(13) 0.77750(83) 1 3.52(17) 0.04463
H29 H 0 0.7080(13) 0.2539(11) 0.85398(80) 1 3.52(17) 0.04463
O30 O 0 1.06164(50) 0.02300(39) 0.77603(25) 1 1.53(13) 0.01938
N31 N 0 0.94505(57) 0.13212(40) 0.66547(24) 1 2.94(14) 0.03719
H32 H 0 0.8633(13) 0.1466(12) 1.01980(88) 1 3.52(17) 0.04463
H33 H 0 0.9473(13) 0.0275(11) 0.97954(75) 1 3.52(17) 0.04463
H34 H 0 0.7867(15) -0.0137(13) 0.87785(79) 1 3.52(17) 0.04463
H35 H 0 0.6832(13) 0.0671(13) 0.93948(92) 1 3.52(17) 0.04463
H36 H 0 0.9175(16) 0.2125(12) 0.64653(92) 1 3.52(17) 0.04463
H37 H 0 0.9734(16) 0.0736(13) 0.62452(92) 1 3.52(17) 0.04463

loop_
_atom_type_symbol
_atom_type_description
_atom_type_scat_source
C C 'International Tables Vol C Table 6.1.1.4'
H H 'International Tables Vol C Table 6.1.1.4'
N N 'International Tables Vol C Table 6.1.1.4'
O O 'International Tables Vol C Table 6.1.1.4'

loop_
_geom_angle_atom_site_label_1
_geom_angle_atom_site_label_2
_geom_angle_atom_site_label_3
_geom_angle
C2 C1 C3 120.0(2)
C2 C1 C4 120.6(2)
C3 C1 C4 119.4(2)
C1 C2 O5 112.7(3)
C1 C2 C6 110.2(3)
C1 C2 H7 109.5(7)
O5 C2 C6 108.0(3)
O5 C2 H7 110.9(8)
C6 C2 H7 105.4(7)
C1 C3 C8 119.4(3)
C1 C3 H9 117.8(8)
C8 C3 H9 122.7(8)
C1 C4 C10 119.8(3)
C1 C4 H11 119.3(8)
C10 C4 H11 120.9(8)
C2 O5 H12 111(2)
C2 C6 O13 115.8(3)
C2 C6 O14 119.7(3)
O13 C6 O14 124.2(3)
C3 C8 C15 120.6(3)
C3 C8 H16 121.8(8)
C15 C8 H16 117.7(8)
C4 C10 C15 120.9(3)
C4 C10 H17 118.6(9)
C15 C10 H17 120.5(9)
C8 C15 C10 119.9(3)
C8 C15 H18 115.7(8)
C10 C15 H18 124.5(8)
N20 C19 C21 103.5(3)
N20 C19 C22 111.6(3)
N20 C19 H23 110.3(8)
C21 C19 C22 112.2(3)
C21 C19 H23 111.4(8)
C22 C19 H23 107.8(8)
C19 N20 C24 108.2(2)
C19 N20 H25 106.6(8)
C19 N20 H26 108.9(9)
C24 N20 H25 111.0(8)
C24 N20 H26 110.5(9)
H25 N20 H26 111(1)
C19 C21 C27 102.6(3)
C19 C21 H28 109.7(8)
C19 C21 H29 111.9(8)
C27 C21 H28 111.8(8)
C27 C21 H29 111.0(8)
H28 C21 H29 110(1)
C19 C22 O30 121.2(4)
C19 C22 N31 112.9(4)
O30 C22 N31 125.7(4)
N20 C24 C27 104.8(3)
N20 C24 H32 111.1(8)
N20 C24 H33 112.1(8)
C27 C24 H32 110.5(8)
C27 C24 H33 110.4(8)
H32 C24 H33 108(1)
C21 C27 C24 106.6(3)
C21 C27 H34 110.2(8)
C21 C27 H35 111.4(9)
C24 C27 H34 108.1(8)
C24 C27 H35 111.5(9)
H34 C27 H35 109(1)
C22 N31 H36 121(1)
C22 N31 H37 117(1)
H36 N31 H37 119(1)

loop_
_geom_bond_atom_site_label_1
_geom_bond_atom_site_label_2
_geom_bond_distance
C1 C2 1.532(4)
C1 C3 1.387(3)
C1 C4 1.390(3)
C2 O5 1.430(5)
C2 C6 1.549(5)
C2 H7 1.01(1)
C3 C8 1.402(5)
C3 H9 0.92(1)
C4 C10 1.383(5)
C4 H11 0.95(1)
O5 H12 0.99(2)
C6 O13 1.254(4)
C6 O14 1.247(4)
C8 C15 1.363(5)
C8 H16 0.93(1)
C10 C15 1.369(5)
C10 H17 0.94(1)
C15 H18 0.96(1)
C19 N20 1.495(4)
C19 C21 1.517(5)
C19 C22 1.517(5)
C19 H23 0.96(1)
N20 C24 1.514(4)
N20 H25 0.90(1)
N20 H26 0.90(1)
C21 C27 1.518(5)
C21 H28 0.96(1)
C21 H29 0.96(1)
C22 O30 1.220(6)
C22 N31 1.304(5)
C24 C27 1.499(5)
C24 H32 0.96(1)
C24 H33 0.96(1)
C27 H34 0.97(1)
C27 H35 0.95(1)
N31 H36 0.90(1)
N31 H37 0.88(1)
